data_7242926
loop_
_publ_author_name
'Zhang, Guoshuai'
'Fu, Chen'
'Zhang, Heyi'
'Zhang, Hong'

_publ_section_title
;
 A multifunctional colorimetric sensor originating from a cadmium
 naphthalene diimide-based metal--organic framework: photochromism,
 hydrochromism, and vapochromism
;
_journal_issue 25
_journal_name_full CrystEngComm
_journal_page_first 4513
_journal_page_last 4521
_journal_paper_doi 10.1039/D1CE00352F
_journal_volume 23
_journal_year 2021
_chemical_formula_moiety 'C26 H16 Cd Cl N6 O11'
_chemical_formula_sum 'C26 H16 Cd Cl N6 O11'
_chemical_formula_weight 736.30
_space_group_crystal_system triclinic
_space_group_IT_number 2
_space_group_name_Hall '-P 1'
_space_group_name_H-M_alt 'P -1'
_atom_sites_solution_hydrogens mixed
_audit_creation_method SHELXL-2018/3
_audit_update_record
;
2020-05-22 deposited with the CCDC.	2021-05-24 downloaded from the CCDC.
;
_cell_angle_alpha 96.432(2)
_cell_angle_beta 98.294(2)
_cell_angle_gamma 107.416(2)
_cell_formula_units_Z 2
_cell_length_a 6.6598(4)
_cell_length_b 10.7886(6)
_cell_length_c 19.2106(8)
_cell_measurement_reflns_used 9937
_cell_measurement_temperature 300(2)
_cell_measurement_theta_max 25.74
_cell_measurement_theta_min 3.24
_cell_volume 1285.50(12)
_computing_cell_refinement 'Bruker SAINT'
_computing_data_collection 'Bruker APEX2'
_computing_data_reduction 'Bruker SAINT'
_computing_molecular_graphics 'Bruker SHELXL'
_computing_publication_material 'Bruker SHELXL'
_computing_structure_refinement 'SHELXL-2018/3 (Sheldrick, 2018)'
_computing_structure_solution 'SHELXT 2014/5 (Sheldrick, 2014)'
_diffrn_ambient_temperature 300(2)
_diffrn_measured_fraction_theta_full 0.995
_diffrn_measured_fraction_theta_max 0.990
_diffrn_measurement_device_type 'CCD area detector'
_diffrn_measurement_method 'phi and omega scans'
_diffrn_radiation_type MoK\a
_diffrn_radiation_wavelength 0.71073
_diffrn_reflns_av_R_equivalents 0.0319
_diffrn_reflns_av_unetI/netI 0.0257
_diffrn_reflns_Laue_measured_fraction_full 0.995
_diffrn_reflns_Laue_measured_fraction_max 0.990
_diffrn_reflns_limit_h_max 8
_diffrn_reflns_limit_h_min -8
_diffrn_reflns_limit_k_max 13
_diffrn_reflns_limit_k_min -13
_diffrn_reflns_limit_l_max 23
_diffrn_reflns_limit_l_min -23
_diffrn_reflns_number 20575
_diffrn_reflns_point_group_measured_fraction_full 0.995
_diffrn_reflns_point_group_measured_fraction_max 0.990
_diffrn_reflns_theta_full 25.242
_diffrn_reflns_theta_max 25.767
_diffrn_reflns_theta_min 3.191
_exptl_absorpt_coefficient_mu 1.033
_exptl_absorpt_correction_T_max 0.893
_exptl_absorpt_correction_T_min 0.830
_exptl_absorpt_correction_type multi-scan
_exptl_crystal_colour yellow
_exptl_crystal_density_diffrn 1.902
_exptl_crystal_description block
_exptl_crystal_F_000 734
_exptl_crystal_size_max 0.210
_exptl_crystal_size_mid 0.150
_exptl_crystal_size_min 0.110
_refine_diff_density_max 0.827
_refine_diff_density_min -0.896
_refine_diff_density_rms 0.076
_refine_ls_extinction_method none
_refine_ls_goodness_of_fit_ref 1.084
_refine_ls_hydrogen_treatment constr
_refine_ls_matrix_type full
_refine_ls_number_parameters 407
_refine_ls_number_reflns 4859
_refine_ls_number_restraints 6
_refine_ls_restrained_S_all 1.087
_refine_ls_R_factor_all 0.0329
_refine_ls_R_factor_gt 0.0268
_refine_ls_shift/su_max 0.001
_refine_ls_shift/su_mean 0.000
_refine_ls_structure_factor_coef Fsqd
_refine_ls_weighting_details 'w=1/[\s^2^(Fo^2^)+(0.0328P)^2^+1.3022P] where P=(Fo^2^+2Fc^2^)/3'
_refine_ls_weighting_scheme calc
_refine_ls_wR_factor_gt 0.0664
_refine_ls_wR_factor_ref 0.0693
_reflns_Friedel_coverage 0.000
_reflns_number_gt 4394
_reflns_number_total 4859
_reflns_threshold_expression 'I > 2\s(I)'
_cod_data_source_file d1ce00352f2.cif
_cod_data_source_block zgs01_a
_cod_depositor_comments 'Adding full bibliography for 7242926.cif.'
_cod_database_code 7242926
_shelx_shelxl_version_number 2018/3
_shelx_space_group_comment
;
The symmetry employed for this shelxl refinement is uniquely defined
by the following loop, which should always be used as a source of
symmetry information in preference to the above space-group names.
They are only intended as comments.
;
_shelx_estimated_absorpt_t_min 0.812
_shelx_estimated_absorpt_t_max 0.895

loop_
_space_group_symop_operation_xyz
'x, y, z'
'-x, -y, -z'

loop_
_atom_site_label
_atom_site_type_symbol
_atom_site_fract_x
_atom_site_fract_y
_atom_site_fract_z
_atom_site_U_iso_or_equiv
_atom_site_adp_type
_atom_site_occupancy
_atom_site_site_symmetry_order
_atom_site_calc_flag
_atom_site_refinement_flags_posn
_atom_site_refinement_flags_adp
_atom_site_refinement_flags_occupancy
_atom_site_disorder_assembly
_atom_site_disorder_group
Cd1 Cd 0.40270(3) 0.11833(2) 1.05443(2) 0.02071(7) Uani 1 1 d . . . . .
Cl1 Cl -0.06668(10) 0.17059(6) 1.05231(3) 0.02365(14) Uani 1 1 d . . . . .
O1 O 1.0414(4) 0.4568(3) 0.74908(13) 0.0535(7) Uani 1 1 d . . . . .
O2 O 0.6292(4) 0.7225(2) 0.72948(12) 0.0435(6) Uani 1 1 d . . . . .
O3 O 1.4203(4) 0.6300(3) 0.43770(12) 0.0534(7) Uani 1 1 d . . . . .
O4 O 0.9812(5) 0.8778(2) 0.40957(12) 0.0560(7) Uani 1 1 d . . . . .
O5 O 0.5257(4) 0.3722(2) 0.72897(10) 0.0408(6) Uani 1 1 d . . . . .
O6 O 1.5070(4) 0.9903(2) 0.41426(11) 0.0473(6) Uani 1 1 d . . . . .
O7 O 0.5416(4) 0.3150(2) 1.13776(11) 0.0372(5) Uani 1 1 d . . . . .
H7A H 0.677914 0.336355 1.147603 0.056 Uiso 1 1 d R U . . .
H7B H 0.491289 0.303381 1.175783 0.056 Uiso 1 1 d R U . . .
O8 O 0.0783(3) 0.1026(2) 1.08169(12) 0.0376(5) Uani 1 1 d . . . . .
O9 O -0.0853(3) 0.2696(2) 1.10791(12) 0.0402(5) Uani 1 1 d . . . . .
O10 O 0.0042(4) 0.2307(2) 0.99252(12) 0.0429(6) Uani 1 1 d . . . . .
O11 O -0.2855(3) 0.07084(18) 1.02957(10) 0.0251(4) Uani 1 1 d . . . . .
N1 N 1.2141(5) 0.7619(3) 0.42890(13) 0.0407(7) Uani 1 1 d . . . . .
N2 N 0.8439(4) 0.5946(2) 0.73929(12) 0.0302(6) Uani 1 1 d . . . . .
N3 N 0.4571(4) 0.2510(2) 0.96835(11) 0.0234(5) Uani 1 1 d . . . . .
N4 N 1.4441(4) 1.0172(2) 0.15566(12) 0.0264(5) Uani 1 1 d . . . . .
N5 N 0.7636(4) 0.5538(2) 0.79876(12) 0.0331(6) Uani 1 1 d . . . . .
H5 H 0.808837 0.601992 0.840219 0.040 Uiso 1 1 calc R U . . .
N6 N 1.2756(6) 0.7890(3) 0.36459(13) 0.0494(8) Uani 1 1 d . U . . .
H6 H 1.225650 0.730675 0.326673 0.059 Uiso 1 1 calc R U . . .
C1 C 1.0695(5) 0.6990(3) 0.55352(13) 0.0264(6) Uani 1 1 d . . . . .
C2 C 0.9851(5) 0.7823(3) 0.51558(14) 0.0310(7) Uani 1 1 d . . . . .
C3 C 0.8360(5) 0.8315(3) 0.53941(16) 0.0358(7) Uani 1 1 d . . . . .
H3 H 0.780100 0.885353 0.513473 0.043 Uiso 1 1 calc R U . . .
C4 C 0.7670(5) 0.8008(3) 0.60317(16) 0.0347(7) Uani 1 1 d . . . . .
H4 H 0.668676 0.836614 0.619875 0.042 Uiso 1 1 calc R U . . .
C5 C 0.8438(5) 0.7186(3) 0.64080(14) 0.0273(6) Uani 1 1 d . . . . .
C6 C 0.9952(4) 0.6646(3) 0.61671(13) 0.0243(6) Uani 1 1 d . . . . .
C7 C 1.0729(4) 0.5764(3) 0.65259(13) 0.0261(6) Uani 1 1 d . . . . .
C8 C 1.2186(5) 0.5242(3) 0.62779(15) 0.0329(7) Uani 1 1 d . . . . .
H8 H 1.268123 0.466189 0.652222 0.039 Uiso 1 1 calc R U . . .
C9 C 1.2926(5) 0.5584(3) 0.56549(15) 0.0338(7) Uani 1 1 d . . . . .
H9 H 1.391310 0.523135 0.548659 0.041 Uiso 1 1 calc R U . . .
C10 C 1.2193(5) 0.6442(3) 0.52934(14) 0.0300(6) Uani 1 1 d . . . . .
C11 C 1.2974(5) 0.6759(3) 0.46272(15) 0.0363(7) Uani 1 1 d . . . . .
C12 C 0.7604(5) 0.6819(3) 0.70595(14) 0.0301(7) Uani 1 1 d . . . . .
C13 C 0.9904(5) 0.5362(3) 0.71695(14) 0.0320(7) Uani 1 1 d . . . . .
C14 C 0.5539(4) 0.3809(3) 0.85417(13) 0.0229(6) Uani 1 1 d . . . . .
C15 C 0.3833(5) 0.2647(3) 0.84479(14) 0.0283(6) Uani 1 1 d . . . . .
H15 H 0.298759 0.228873 0.799909 0.034 Uiso 1 1 calc R U . . .
C16 C 0.3407(5) 0.2032(3) 0.90245(14) 0.0272(6) Uani 1 1 d . . . . .
H16 H 0.226632 0.125336 0.895495 0.033 Uiso 1 1 calc R U . . .
C17 C 0.6153(5) 0.3658(3) 0.97758(15) 0.0309(6) Uani 1 1 d . . . . .
H17 H 0.692914 0.401369 1.023438 0.037 Uiso 1 1 calc R U . . .
C18 C 0.6699(5) 0.4344(3) 0.92282(15) 0.0321(7) Uani 1 1 d . . . . .
H18 H 0.781023 0.513975 0.931598 0.038 Uiso 1 1 calc R U . . .
C19 C 1.4301(5) 0.9360(3) 0.28773(14) 0.0279(6) Uani 1 1 d . . . . .
C20 C 1.2580(5) 0.8839(3) 0.23183(16) 0.0366(7) Uani 1 1 d . . . . .
H20 H 1.134202 0.820791 0.237819 0.044 Uiso 1 1 calc R U . . .
C21 C 1.2715(5) 0.9262(3) 0.16709(16) 0.0350(7) Uani 1 1 d . . . . .
H21 H 1.155154 0.889734 0.129709 0.042 Uiso 1 1 calc R U . . .
C22 C 1.6131(5) 1.0627(3) 0.20880(15) 0.0302(6) Uani 1 1 d . . . . .
H22 H 1.737408 1.122464 0.200774 0.036 Uiso 1 1 calc R U . . .
C23 C 1.6125(5) 1.0252(3) 0.27531(15) 0.0331(7) Uani 1 1 d . . . . .
H23 H 1.733647 1.059653 0.311105 0.040 Uiso 1 1 calc R U . . .
C24 C 1.4158(5) 0.9091(3) 0.36247(15) 0.0317(7) Uani 1 1 d . . . . .
C25 C 0.6104(5) 0.4343(3) 0.78819(14) 0.0265(6) Uani 1 1 d . . . . .
C26 C 1.0539(6) 0.8135(3) 0.44742(15) 0.0393(8) Uani 1 1 d . . . . .

loop_
_atom_site_aniso_label
_atom_site_aniso_U_11
_atom_site_aniso_U_22
_atom_site_aniso_U_33
_atom_site_aniso_U_23
_atom_site_aniso_U_13
_atom_site_aniso_U_12
Cd1 0.02498(12) 0.02269(11) 0.01854(10) 0.00902(7) 0.00947(7) 0.00912(8)
Cl1 0.0161(3) 0.0239(3) 0.0297(3) 0.0022(2) 0.0062(2) 0.0044(2)
O1 0.0699(18) 0.0677(17) 0.0441(14) 0.0390(13) 0.0279(13) 0.0347(15)
O2 0.0537(15) 0.0476(14) 0.0364(12) 0.0098(10) 0.0239(11) 0.0187(12)
O3 0.0599(17) 0.0735(18) 0.0381(13) 0.0221(12) 0.0291(12) 0.0241(15)
O4 0.092(2) 0.0461(15) 0.0360(13) 0.0250(11) 0.0167(13) 0.0230(14)
O5 0.0567(15) 0.0352(12) 0.0199(10) 0.0043(9) 0.0080(10) -0.0010(11)
O6 0.0589(16) 0.0512(15) 0.0246(11) 0.0094(10) 0.0097(10) 0.0052(12)
O7 0.0407(13) 0.0380(13) 0.0307(11) 0.0050(9) 0.0107(9) 0.0081(10)
O8 0.0234(11) 0.0456(13) 0.0485(13) 0.0157(10) 0.0054(9) 0.0159(10)
O9 0.0304(12) 0.0352(12) 0.0485(13) -0.0137(10) 0.0124(10) 0.0062(10)
O10 0.0368(13) 0.0515(14) 0.0447(13) 0.0235(11) 0.0212(10) 0.0083(11)
O11 0.0144(9) 0.0242(10) 0.0329(10) 0.0000(8) 0.0058(8) 0.0018(8)
N1 0.071(2) 0.0311(14) 0.0212(12) 0.0128(10) 0.0221(13) 0.0094(14)
N2 0.0402(15) 0.0280(13) 0.0202(11) 0.0097(9) 0.0131(10) 0.0022(11)
N3 0.0225(12) 0.0272(12) 0.0250(11) 0.0119(9) 0.0099(9) 0.0093(10)
N4 0.0272(13) 0.0331(13) 0.0244(11) 0.0136(10) 0.0099(10) 0.0123(11)
N5 0.0465(16) 0.0295(13) 0.0158(11) 0.0049(9) 0.0140(10) -0.0029(11)
N6 0.091(2) 0.0326(15) 0.0203(12) 0.0088(11) 0.0271(14) 0.0045(15)
C1 0.0316(15) 0.0209(14) 0.0181(12) 0.0042(10) 0.0038(11) -0.0042(12)
C2 0.0446(18) 0.0210(14) 0.0217(13) 0.0060(11) 0.0065(12) 0.0009(13)
C3 0.049(2) 0.0229(15) 0.0332(16) 0.0118(12) 0.0064(14) 0.0059(14)
C4 0.0433(18) 0.0263(16) 0.0349(16) 0.0074(12) 0.0112(14) 0.0090(14)
C5 0.0346(16) 0.0202(14) 0.0209(13) 0.0025(10) 0.0074(11) -0.0009(12)
C6 0.0263(14) 0.0209(14) 0.0179(12) 0.0038(10) 0.0033(10) -0.0038(11)
C7 0.0268(15) 0.0276(15) 0.0190(13) 0.0079(11) 0.0055(11) -0.0003(12)
C8 0.0313(16) 0.0414(18) 0.0262(14) 0.0151(13) 0.0064(12) 0.0084(14)
C9 0.0310(16) 0.0432(18) 0.0293(15) 0.0118(13) 0.0113(12) 0.0101(14)
C10 0.0304(15) 0.0345(16) 0.0195(13) 0.0067(11) 0.0085(11) -0.0002(13)
C11 0.0418(18) 0.0363(18) 0.0228(14) 0.0068(12) 0.0112(13) -0.0024(14)
C12 0.0351(17) 0.0251(15) 0.0220(13) 0.0021(11) 0.0059(12) -0.0020(13)
C13 0.0353(17) 0.0349(17) 0.0222(14) 0.0112(12) 0.0073(12) 0.0028(13)
C14 0.0289(15) 0.0237(14) 0.0199(12) 0.0078(10) 0.0096(11) 0.0099(11)
C15 0.0283(15) 0.0305(16) 0.0223(13) 0.0055(11) 0.0035(11) 0.0038(12)
C16 0.0251(14) 0.0270(15) 0.0290(14) 0.0107(11) 0.0082(11) 0.0039(12)
C17 0.0341(16) 0.0330(16) 0.0211(13) 0.0088(11) 0.0025(11) 0.0038(13)
C18 0.0359(17) 0.0267(15) 0.0253(14) 0.0090(12) 0.0045(12) -0.0034(13)
C19 0.0378(16) 0.0293(15) 0.0225(13) 0.0120(11) 0.0116(12) 0.0139(13)
C20 0.0287(16) 0.0434(19) 0.0382(17) 0.0230(14) 0.0102(13) 0.0046(14)
C21 0.0271(16) 0.0439(19) 0.0328(16) 0.0196(14) 0.0031(12) 0.0059(14)
C22 0.0282(15) 0.0312(16) 0.0295(15) 0.0127(12) 0.0067(12) 0.0039(13)
C23 0.0347(17) 0.0349(17) 0.0244(14) 0.0090(12) 0.0018(12) 0.0038(13)
C24 0.0454(18) 0.0327(16) 0.0247(14) 0.0137(13) 0.0153(13) 0.0166(14)
C25 0.0364(16) 0.0257(14) 0.0194(13) 0.0084(11) 0.0110(12) 0.0087(12)
C26 0.062(2) 0.0260(16) 0.0233(14) 0.0089(12) 0.0092(14) 0.0022(15)

loop_
_atom_type_symbol
_atom_type_description
_atom_type_scat_dispersion_real
_atom_type_scat_dispersion_imag
_atom_type_scat_source
C C 0.0033 0.0016 'International Tables Vol C Tables 4.2.6.8 and 6.1.1.4'
H H 0.0000 0.0000 'International Tables Vol C Tables 4.2.6.8 and 6.1.1.4'
N N 0.0061 0.0033 'International Tables Vol C Tables 4.2.6.8 and 6.1.1.4'
O O 0.0106 0.0060 'International Tables Vol C Tables 4.2.6.8 and 6.1.1.4'
Cl Cl 0.1484 0.1585 'International Tables Vol C Tables 4.2.6.8 and 6.1.1.4'
Cd Cd -0.8075 1.2024 'International Tables Vol C Tables 4.2.6.8 and 6.1.1.4'

loop_
_geom_angle_atom_site_label_1
_geom_angle_atom_site_label_2
_geom_angle_atom_site_label_3
_geom_angle
_geom_angle_site_symmetry_1
_geom_angle_site_symmetry_3
_geom_angle_publ_flag
O8 Cd1 N3 107.96(8) . . ?
O8 Cd1 O11 95.82(7) . 2_557 ?
N3 Cd1 O11 92.18(7) . 2_557 ?
O8 Cd1 N4 83.50(8) . 1_446 ?
N3 Cd1 N4 164.42(8) . 1_446 ?
O11 Cd1 N4 97.21(8) 2_557 1_446 ?
O8 Cd1 O7 87.48(8) . . ?
N3 Cd1 O7 86.07(8) . . ?
O11 Cd1 O7 176.62(7) 2_557 . ?
N4 Cd1 O7 83.89(8) 1_446 . ?
O8 Cd1 O11 163.70(7) . 1_655 ?
N3 Cd1 O11 85.03(7) . 1_655 ?
O11 Cd1 O11 73.37(7) 2_557 1_655 ?
N4 Cd1 O11 85.79(7) 1_446 1_655 ?
O7 Cd1 O11 103.57(7) . 1_655 ?
O10 Cl1 O8 111.11(13) . . ?
O10 Cl1 O9 110.71(15) . . ?
O8 Cl1 O9 110.51(14) . . ?
O10 Cl1 O11 110.69(13) . . ?
O8 Cl1 O11 107.55(12) . . ?
O9 Cl1 O11 106.12(12) . . ?
Cd1 O7 H7A 109.5 . . ?
Cd1 O7 H7B 109.5 . . ?
H7A O7 H7B 109.3 . . ?
Cl1 O8 Cd1 125.78(13) . . ?
Cl1 O11 Cd1 129.82(10) . 2_557 ?
Cl1 O11 Cd1 121.67(10) . 1_455 ?
Cd1 O11 Cd1 106.63(7) 2_557 1_455 ?
C11 N1 N6 116.8(3) . . ?
C11 N1 C26 127.6(2) . . ?
N6 N1 C26 115.1(3) . . ?
N5 N2 C12 117.0(2) . . ?
N5 N2 C13 115.6(2) . . ?
C12 N2 C13 127.3(2) . . ?
C17 N3 C16 117.6(2) . . ?
C17 N3 Cd1 123.86(18) . . ?
C16 N3 Cd1 117.99(18) . . ?
C22 N4 C21 117.4(2) . . ?
C22 N4 Cd1 123.87(18) . 1_664 ?
C21 N4 Cd1 117.31(18) . 1_664 ?
C25 N5 N2 116.7(2) . . ?
C25 N5 H5 121.6 . . ?
N2 N5 H5 121.6 . . ?
C24 N6 N1 119.1(3) . . ?
C24 N6 H6 120.4 . . ?
N1 N6 H6 120.4 . . ?
C10 C1 C2 122.1(2) . . ?
C10 C1 C6 118.7(3) . . ?
C2 C1 C6 119.1(3) . . ?
C3 C2 C1 120.8(3) . . ?
C3 C2 C26 119.6(3) . . ?
C1 C2 C26 119.5(3) . . ?
C2 C3 C4 120.1(3) . . ?
C2 C3 H3 119.9 . . ?
C4 C3 H3 119.9 . . ?
C5 C4 C3 120.5(3) . . ?
C5 C4 H4 119.8 . . ?
C3 C4 H4 119.8 . . ?
C4 C5 C6 120.6(3) . . ?
C4 C5 C12 119.6(3) . . ?
C6 C5 C12 119.8(3) . . ?
C7 C6 C5 122.3(2) . . ?
C7 C6 C1 118.8(3) . . ?
C5 C6 C1 118.8(3) . . ?
C8 C7 C6 121.3(2) . . ?
C8 C7 C13 119.4(3) . . ?
C6 C7 C13 119.2(3) . . ?
C7 C8 C9 119.9(3) . . ?
C7 C8 H8 120.1 . . ?
C9 C8 H8 120.1 . . ?
C10 C9 C8 120.0(3) . . ?
C10 C9 H9 120.0 . . ?
C8 C9 H9 120.0 . . ?
C9 C10 C1 121.2(2) . . ?
C9 C10 C11 118.6(3) . . ?
C1 C10 C11 120.2(3) . . ?
O3 C11 N1 120.9(3) . . ?
O3 C11 C10 123.9(3) . . ?
N1 C11 C10 115.2(3) . . ?
O2 C12 N2 120.9(3) . . ?
O2 C12 C5 123.9(3) . . ?
N2 C12 C5 115.2(3) . . ?
O1 C13 N2 120.4(3) . . ?
O1 C13 C7 123.5(3) . . ?
N2 C13 C7 116.1(3) . . ?
C15 C14 C18 118.3(2) . . ?
C15 C14 C25 117.1(2) . . ?
C18 C14 C25 124.4(3) . . ?
C16 C15 C14 119.4(3) . . ?
C16 C15 H15 120.3 . . ?
C14 C15 H15 120.3 . . ?
N3 C16 C15 122.7(3) . . ?
N3 C16 H16 118.7 . . ?
C15 C16 H16 118.7 . . ?
N3 C17 C18 123.7(3) . . ?
N3 C17 H17 118.1 . . ?
C18 C17 H17 118.1 . . ?
C17 C18 C14 118.1(3) . . ?
C17 C18 H18 120.9 . . ?
C14 C18 H18 120.9 . . ?
C23 C19 C20 118.1(2) . . ?
C23 C19 C24 119.5(3) . . ?
C20 C19 C24 122.1(3) . . ?
C21 C20 C19 119.3(3) . . ?
C21 C20 H20 120.3 . . ?
C19 C20 H20 120.3 . . ?
N4 C21 C20 122.9(3) . . ?
N4 C21 H21 118.5 . . ?
C20 C21 H21 118.5 . . ?
N4 C22 C23 123.2(3) . . ?
N4 C22 H22 118.4 . . ?
C23 C22 H22 118.4 . . ?
C19 C23 C22 119.0(3) . . ?
C19 C23 H23 120.5 . . ?
C22 C23 H23 120.5 . . ?
O6 C24 N6 124.0(3) . . ?
O6 C24 C19 122.5(3) . . ?
N6 C24 C19 113.3(3) . . ?
O5 C25 N5 122.5(2) . . ?
O5 C25 C14 121.5(3) . . ?
N5 C25 C14 116.0(2) . . ?
O4 C26 N1 120.9(3) . . ?
O4 C26 C2 123.9(3) . . ?
N1 C26 C2 115.1(3) . . ?

loop_
_geom_bond_atom_site_label_1
_geom_bond_atom_site_label_2
_geom_bond_distance
_geom_bond_site_symmetry_2
_geom_bond_publ_flag
Cd1 O8 2.258(2) . ?
Cd1 N3 2.304(2) . ?
Cd1 O11 2.3072(18) 2_557 ?
Cd1 N4 2.356(2) 1_446 ?
Cd1 O7 2.357(2) . ?
Cd1 O11 2.3811(18) 1_655 ?
Cl1 O10 1.450(2) . ?
Cl1 O8 1.465(2) . ?
Cl1 O9 1.470(2) . ?
Cl1 O11 1.4984(19) . ?
O1 C13 1.210(4) . ?
O2 C12 1.207(4) . ?
O3 C11 1.204(4) . ?
O4 C26 1.207(4) . ?
O5 C25 1.216(3) . ?
O6 C24 1.200(4) . ?
O7 H7A 0.8532 . ?
O7 H7B 0.8531 . ?
N1 C11 1.389(4) . ?
N1 N6 1.391(3) . ?
N1 C26 1.413(5) . ?
N2 N5 1.390(3) . ?
N2 C12 1.398(4) . ?
N2 C13 1.401(4) . ?
N3 C17 1.338(4) . ?
N3 C16 1.342(4) . ?
N4 C22 1.332(4) . ?
N4 C21 1.333(4) . ?
N5 C25 1.355(4) . ?
N5 H5 0.8600 . ?
N6 C24 1.360(4) . ?
N6 H6 0.8600 . ?
C1 C10 1.409(4) . ?
C1 C2 1.409(4) . ?
C1 C6 1.421(3) . ?
C2 C3 1.367(5) . ?
C2 C26 1.489(4) . ?
C3 C4 1.408(4) . ?
C3 H3 0.9300 . ?
C4 C5 1.372(4) . ?
C4 H4 0.9300 . ?
C5 C6 1.412(4) . ?
C5 C12 1.487(4) . ?
C6 C7 1.410(4) . ?
C7 C8 1.374(4) . ?
C7 C13 1.481(4) . ?
C8 C9 1.404(4) . ?
C8 H8 0.9300 . ?
C9 C10 1.376(4) . ?
C9 H9 0.9300 . ?
C10 C11 1.486(4) . ?
C14 C15 1.390(4) . ?
C14 C18 1.392(4) . ?
C14 C25 1.501(3) . ?
C15 C16 1.375(4) . ?
C15 H15 0.9300 . ?
C16 H16 0.9300 . ?
C17 C18 1.382(4) . ?
C17 H17 0.9300 . ?
C18 H18 0.9300 . ?
C19 C23 1.376(4) . ?
C19 C20 1.381(4) . ?
C19 C24 1.507(4) . ?
C20 C21 1.378(4) . ?
C20 H20 0.9300 . ?
C21 H21 0.9300 . ?
C22 C23 1.383(4) . ?
C22 H22 0.9300 . ?
C23 H23 0.9300 . ?

loop_
_geom_hbond_atom_site_label_D
_geom_hbond_atom_site_label_H
_geom_hbond_atom_site_label_A
_geom_hbond_distance_DH
_geom_hbond_distance_HA
_geom_hbond_distance_DA
_geom_hbond_angle_DHA
_geom_hbond_site_symmetry_A
_geom_hbond_publ_flag
N5 H5 Cl1 0.86 2.92 3.733(2) 157.5 2_667 yes
N5 H5 O9 0.86 1.98 2.668(3) 135.7 2_667 yes
N6 H6 O1 0.86 2.41 3.206(4) 154.0 2_766 yes
N6 H6 O5 0.86 2.54 3.061(4) 119.8 2_766 yes
C21 H21 O10 0.93 2.47 3.315(4) 151.2 2_666 yes
